data_7052291
loop_
_publ_author_name
'Kara, Hulya'
'Adams, Christopher J.'
'Orpen, A. Guy'
'Podesta, Thomas J.'

_publ_section_title
;
 Pyridinium boronic acid salts in crystal synthesis
;
_journal_issue 10
_journal_name_full 'New Journal of Chemistry'
_journal_page_first 1461
_journal_paper_doi 10.1039/b604729g
_journal_volume 30
_journal_year 2006
_chemical_formula_sum 'C14 H14 B2 Cu N2 O8 S4'
_chemical_formula_weight 551.67
_chemical_name_systematic
;
?
;
_space_group_IT_number 2
_symmetry_cell_setting triclinic
_symmetry_space_group_name_Hall '-P 1'
_symmetry_space_group_name_H-M 'P -1'
_atom_sites_solution_hydrogens geom
_atom_sites_solution_primary direct
_atom_sites_solution_secondary difmap
_audit_creation_method SHELXL-97
_cell_angle_alpha 100.74(3)
_cell_angle_beta 94.97(3)
_cell_angle_gamma 97.65(3)
_cell_formula_units_Z 1
_cell_length_a 3.8956(8)
_cell_length_b 10.119(2)
_cell_length_c 13.447(3)
_cell_measurement_reflns_used 913
_cell_measurement_temperature 298(2)
_cell_measurement_theta_max 25.8755
_cell_measurement_theta_min 2.327
_cell_volume 512.8(2)
_computing_cell_refinement 'Bruker SMART'
_computing_data_collection 'Bruker SMART'
_computing_data_reduction 'Bruker SHELXTL'
_computing_molecular_graphics 'Bruker SHELXTL'
_computing_publication_material 'Bruker SHELXTL'
_computing_structure_refinement 'SHELXL-97 (Sheldrick, 1997)'
_computing_structure_solution 'SHELXS-97 (Sheldrick, 1990)'
_diffrn_ambient_temperature 298(2)
_diffrn_measured_fraction_theta_full 0.956
_diffrn_measured_fraction_theta_max 0.956
_diffrn_measurement_device_type 'CCD area detector'
_diffrn_measurement_method 'phi and omega scans'
_diffrn_radiation_monochromator graphite
_diffrn_radiation_source 'fine-focus sealed tube'
_diffrn_radiation_type MoK\a
_diffrn_radiation_wavelength 0.71073
_diffrn_reflns_av_R_equivalents 0.0937
_diffrn_reflns_av_sigmaI/netI 0.1261
_diffrn_reflns_limit_h_max 4
_diffrn_reflns_limit_h_min -4
_diffrn_reflns_limit_k_max 13
_diffrn_reflns_limit_k_min -12
_diffrn_reflns_limit_l_max 17
_diffrn_reflns_limit_l_min -17
_diffrn_reflns_number 4449
_diffrn_reflns_theta_full 27.48
_diffrn_reflns_theta_max 27.48
_diffrn_reflns_theta_min 1.55
_diffrn_standards_decay_% 0
_exptl_absorpt_coefficient_mu 1.519
_exptl_absorpt_correction_T_max 0.847
_exptl_absorpt_correction_T_min 0.5
_exptl_absorpt_correction_type psi-scan
_exptl_absorpt_process_details XPREP
_exptl_crystal_colour Green
_exptl_crystal_density_diffrn 1.787
_exptl_crystal_density_method 'not measured'
_exptl_crystal_description Plate
_exptl_crystal_F_000 279
_exptl_crystal_size_max 0.05
_exptl_crystal_size_mid 0.05
_exptl_crystal_size_min 0.01
_refine_diff_density_max 0.656
_refine_diff_density_min -1.420
_refine_diff_density_rms 0.164
_refine_ls_extinction_method none
_refine_ls_goodness_of_fit_ref 0.966
_refine_ls_hydrogen_treatment constr
_refine_ls_matrix_type full
_refine_ls_number_parameters 144
_refine_ls_number_reflns 2241
_refine_ls_number_restraints 0
_refine_ls_restrained_S_all 0.966
_refine_ls_R_factor_all 0.1017
_refine_ls_R_factor_gt 0.0590
_refine_ls_shift/su_max 0.001
_refine_ls_shift/su_mean 0.000
_refine_ls_structure_factor_coef Fsqd
_refine_ls_weighting_details 'calc w=1/[\s^2^(Fo^2^)+(0.0764P)^2^+0.0000P] where P=(Fo^2^+2Fc^2^)/3'
_refine_ls_weighting_scheme calc
_refine_ls_wR_factor_gt 0.1328
_refine_ls_wR_factor_ref 0.1662
_reflns_number_gt 1419
_reflns_number_total 2241
_reflns_threshold_expression >2sigma(I)
_cod_data_source_file b604729g.txt
_cod_data_source_block 6
_cod_depositor_comments
;
The following automatic conversions were performed:
'_symmetry_cell_setting' value 'Triclinic' changed to 'triclinic'
according to '/home/saulius/struct/CIF-dictionaries/cif_core.dic'
dictionary named 'cif_core.dic' version 2.4.1 from
2010-06-29.

'_exptl_absorpt_correction_type' value 'Psi-scan' changed to
'psi-scan' according to
'/home/saulius/struct/CIF-dictionaries/cif_core.dic' dictionary named
'cif_core.dic' version 2.4.1 from 2010-06-29.

Automatic conversion script
Id: cif_fix_enum 1527 2010-12-29 10:47:43Z saulius 
;
_cod_original_cell_volume 512.75(18)
_cod_original_sg_symbol_H-M P-1
_cod_database_code 7052291

loop_
_symmetry_equiv_pos_as_xyz
'x, y, z'
'-x, -y, -z'

loop_
_atom_site_label
_atom_site_type_symbol
_atom_site_fract_x
_atom_site_fract_y
_atom_site_fract_z
_atom_site_U_iso_or_equiv
_atom_site_adp_type
_atom_site_occupancy
_atom_site_symmetry_multiplicity
_atom_site_calc_flag
_atom_site_refinement_flags
_atom_site_disorder_assembly
_atom_site_disorder_group
Cu1 Cu 0.5000 0.5000 0.5000 0.0296(4) Uani 1 2 d S . .
S1 S 0.4093(4) 0.39743(14) 0.33057(11) 0.0303(4) Uani 1 1 d . . .
S2 S 0.1265(4) 0.32960(15) 0.53791(10) 0.0329(4) Uani 1 1 d . . .
O1 O 0.0623(13) 0.1576(4) 0.2500(3) 0.0433(13) Uani 1 1 d . . .
O2 O -0.2100(13) 0.1120(4) 0.4160(3) 0.0425(13) Uani 1 1 d . . .
O4 O 0.3374(16) 0.6250(5) -0.0962(3) 0.0546(15) Uani 1 1 d . . .
H4 H 0.3655 0.6249 -0.1559 0.082 Uiso 1 1 calc R . .
O3 O 0.7045(14) 0.8427(4) -0.0663(3) 0.0479(14) Uani 1 1 d . . .
H3 H 0.7589 0.8139 -0.1230 0.072 Uiso 1 1 calc R . .
B1 B 0.500(2) 0.7445(6) -0.0369(5) 0.0312(17) Uani 1 1 d . . .
N1 N 0.5617(14) 0.9149(5) 0.2421(4) 0.0329(13) Uani 1 1 d . . .
H1 H 0.6597 0.9915 0.2792 0.039 Uiso 1 1 calc R . .
C1 C 0.1489(16) 0.2461(5) 0.3281(4) 0.0260(13) Uani 1 1 d . . .
C2 C 0.0006(16) 0.2158(5) 0.4251(4) 0.0269(14) Uani 1 1 d . . .
C3 C 0.4437(16) 0.7694(5) 0.0799(4) 0.0269(14) Uani 1 1 d . . .
C4 C 0.2609(17) 0.6743(6) 0.1253(5) 0.0331(16) Uani 1 1 d . . .
H4A H 0.1564 0.5911 0.0855 0.040 Uiso 1 1 calc R . .
C5 C 0.2301(18) 0.7003(6) 0.2287(5) 0.0356(16) Uani 1 1 d . . .
H5 H 0.1070 0.6359 0.2586 0.043 Uiso 1 1 calc R . .
C6 C 0.3869(18) 0.8240(6) 0.2855(5) 0.0359(16) Uani 1 1 d . . .
H6 H 0.3703 0.8441 0.3551 0.043 Uiso 1 1 calc R . .
C7 C 0.5903(17) 0.8908(6) 0.1416(5) 0.0315(15) Uani 1 1 d . . .
H7 H 0.7117 0.9577 0.1135 0.038 Uiso 1 1 calc R . .

loop_
_atom_site_aniso_label
_atom_site_aniso_U_11
_atom_site_aniso_U_22
_atom_site_aniso_U_33
_atom_site_aniso_U_23
_atom_site_aniso_U_13
_atom_site_aniso_U_12
Cu1 0.0393(7) 0.0198(5) 0.0228(5) -0.0041(4) 0.0075(5) -0.0107(4)
S1 0.0427(10) 0.0201(7) 0.0226(7) -0.0017(6) 0.0086(7) -0.0095(6)
S2 0.0448(11) 0.0256(7) 0.0211(7) -0.0028(6) 0.0076(7) -0.0123(7)
O1 0.068(3) 0.023(2) 0.029(2) -0.0080(19) 0.015(2) -0.017(2)
O2 0.062(3) 0.024(2) 0.031(2) -0.0040(19) 0.009(2) -0.019(2)
O4 0.092(4) 0.032(2) 0.030(2) -0.007(2) 0.016(3) -0.016(3)
O3 0.076(4) 0.028(2) 0.033(2) -0.004(2) 0.020(3) -0.012(2)
B1 0.043(5) 0.018(3) 0.029(3) -0.001(3) 0.004(3) 0.001(3)
N1 0.046(3) 0.014(2) 0.032(3) -0.007(2) 0.004(2) 0.000(2)
C1 0.032(3) 0.018(3) 0.026(3) 0.005(2) 0.003(3) -0.004(2)
C2 0.034(4) 0.019(3) 0.025(3) 0.003(2) 0.006(3) -0.006(2)
C3 0.034(4) 0.017(3) 0.028(3) 0.001(2) 0.005(3) 0.002(2)
C4 0.045(4) 0.019(3) 0.031(3) 0.001(2) 0.007(3) -0.004(3)
C5 0.052(4) 0.022(3) 0.033(3) 0.007(3) 0.017(3) -0.004(3)
C6 0.048(4) 0.031(3) 0.027(3) 0.000(3) 0.008(3) 0.006(3)
C7 0.042(4) 0.019(3) 0.034(3) 0.007(2) 0.007(3) -0.001(3)

loop_
_atom_type_symbol
_atom_type_description
_atom_type_scat_dispersion_real
_atom_type_scat_dispersion_imag
_atom_type_scat_source
C C 0.0033 0.0016 'International Tables Vol C Tables 4.2.6.8 and 6.1.1.4'
H H 0.0000 0.0000 'International Tables Vol C Tables 4.2.6.8 and 6.1.1.4'
B B 0.0013 0.0007 'International Tables Vol C Tables 4.2.6.8 and 6.1.1.4'
N N 0.0061 0.0033 'International Tables Vol C Tables 4.2.6.8 and 6.1.1.4'
O O 0.0106 0.0060 'International Tables Vol C Tables 4.2.6.8 and 6.1.1.4'
S S 0.1246 0.1234 'International Tables Vol C Tables 4.2.6.8 and 6.1.1.4'
Cu Cu 0.3201 1.2651 'International Tables Vol C Tables 4.2.6.8 and 6.1.1.4'

loop_
_geom_angle_atom_site_label_1
_geom_angle_atom_site_label_2
_geom_angle_atom_site_label_3
_geom_angle
_geom_angle_site_symmetry_1
_geom_angle_site_symmetry_3
_geom_angle_publ_flag
S2 Cu1 S2 180.0 . 2_666 ?
S2 Cu1 S1 89.50(6) . 2_666 ?
S2 Cu1 S1 90.50(6) 2_666 2_666 ?
S2 Cu1 S1 90.50(6) . . ?
S2 Cu1 S1 89.50(6) 2_666 . ?
S1 Cu1 S1 180.0 2_666 . ?
C1 S1 Cu1 104.0(2) . . ?
C2 S2 Cu1 105.6(2) . . ?
O3 B1 O4 126.9(6) . . ?
O3 B1 C3 116.3(5) . . ?
O4 B1 C3 116.8(6) . . ?
C6 N1 C7 121.8(5) . . ?
O1 C1 C2 116.2(5) . . ?
O1 C1 S1 123.3(5) . . ?
C2 C1 S1 120.5(4) . . ?
O2 C2 C1 117.1(5) . . ?
O2 C2 S2 123.8(5) . . ?
C1 C2 S2 119.0(4) . . ?
C7 C3 C4 117.1(5) . . ?
C7 C3 B1 118.8(6) . . ?
C4 C3 B1 124.2(5) . . ?
C5 C4 C3 121.5(5) . . ?
C6 C5 C4 117.9(6) . . ?
N1 C6 C5 120.6(6) . . ?
N1 C7 C3 121.1(6) . . ?

loop_
_geom_bond_atom_site_label_1
_geom_bond_atom_site_label_2
_geom_bond_distance
_geom_bond_site_symmetry_2
_geom_bond_publ_flag
Cu1 S2 2.2666(17) . ?
Cu1 S2 2.2666(17) 2_666 ?
Cu1 S1 2.2966(15) 2_666 ?
Cu1 S1 2.2966(15) . ?
S1 C1 1.714(6) . ?
S2 C2 1.714(5) . ?
O1 C1 1.235(6) . ?
O2 C2 1.223(7) . ?
O4 B1 1.360(7) . ?
O3 B1 1.331(9) . ?
B1 C3 1.582(9) . ?
N1 C6 1.324(8) . ?
N1 C7 1.346(8) . ?
C1 C2 1.537(9) . ?
C3 C7 1.369(7) . ?
C3 C4 1.384(9) . ?
C4 C5 1.384(9) . ?
C5 C6 1.372(8) . ?
